data_7057830
loop_
_publ_author_name
'Luberda-Durna\'s, K.'
'Konieczny, P.'
'Pe\/lka, R.'
'Oszajca, M.'
'Gonzalez Guillen, A.'
'Korecki, J.'
'Ciesielska, Z.'
'\/Lasocha, W.'

_publ_section_title
;
 Two-step magnetic transition in hybrid organic--inorganic materials of
 the (m-xylylenediamine)MeSO4 (Me -- Mn, Fe, Co, Ni) type
;
_journal_issue 22
_journal_name_full 'New Journal of Chemistry'
_journal_page_first 18225
_journal_paper_doi 10.1039/C8NJ04036B
_journal_volume 42
_journal_year 2018
_chemical_formula_moiety NiSO4(C8H12N2)
_chemical_formula_sum 'C8 H12 N2 Ni O4 S'
_chemical_formula_weight 290.9
_chemical_name_systematic NiSO4(MXDA)
_space_group_IT_number 26
_space_group_name_Hall 'P -2a 2a'
_space_group_name_H-M_alt 'P 21 m a'
_symmetry_cell_setting orthorhombic
_symmetry_Int_Tables_number 26
_symmetry_space_group_name_Hall 'P -2a 2a'
_symmetry_space_group_name_H-M 'P 21 m a'
_audit_update_record
;
2018-07-19 deposited with the CCDC.
2018-10-10 downloaded from the CCDC.
;
_cell_angle_alpha 90
_cell_angle_beta 90
_cell_angle_gamma 90
_cell_formula_units_Z 2
_cell_length_a 9.6973(4)
_cell_length_b 10.6875(3)
_cell_length_c 4.8399(3)
_cell_measurement_temperature 293
_cell_volume 501.61(4)
_diffrn_ambient_temperature 293
_diffrn_measurement_device_type diffractometer
_diffrn_radiation_probe x-ray
_diffrn_radiation_type 'Cu K\a'
_diffrn_radiation_wavelength 1.5418
_exptl_absorpt_coefficient_mu 4.792
_exptl_crystal_density_diffrn 1.9263
_exptl_crystal_F_000 300
_pd_char_colour green
_pd_instr_location ' ?'
_pd_meas_2theta_range_inc 0.02
_pd_meas_2theta_range_max 84.980
_pd_meas_2theta_range_min 3.020
_pd_meas_number_of_points 4099
_pd_proc_2theta_range_inc 0.02
_pd_proc_2theta_range_max 84.98
_pd_proc_2theta_range_min 10.02
_pd_proc_ls_pref_orient_corr 'March & Dollase'
_pd_proc_ls_profile_function Pseudo-Voigt
_pd_proc_ls_prof_R_factor 0.0666
_pd_proc_ls_prof_wR_expected 0.0108
_pd_proc_ls_prof_wR_factor 0.0954
_refine_ls_goodness_of_fit_all 8.83
_refine_ls_hydrogen_treatment constr
_refine_ls_number_constraints 1
_refine_ls_number_parameters 35
_refine_ls_number_restraints 27
_refine_ls_R_factor_all 0.0921
_refine_ls_R_factor_gt 0.0921
_refine_ls_shift/su_max 0.0318
_refine_ls_shift/su_mean 0.0033
_refine_ls_weighting_scheme sigma
_refine_ls_wR_factor_all 0.1114
_refine_ls_wR_factor_gt 0.1114
_cod_data_source_file c8nj04036b2.cif
_cod_data_source_block I_CCDC2
_cod_depositor_comments
;
The following automatic conversions were performed:

'_diffrn_radiation_probe' value 'X-ray' changed to 'x-ray' according
to
/home/data/users/saulius/crontab/automatic-downloads/rss-feeds/RSC/lib/dictionaries/cif_core.dic
dictionary named 'cif_core.dic' version 2.4.2 from 2011-04-26.

Automatic conversion script
Id: cif_fix_values 4973 2017-02-22 13:04:09Z antanas 

 Adding full bibliography for 7057828--7057831.cif.
;
_cod_original_sg_symbol_Hall 'P 2xa;-2y;-2za'
_cod_original_formula_sum 'C8 H12 N2 Ni1 O4 S1'
_cod_database_code 7057830

loop_
_space_group_symop_id
_space_group_symop_operation_xyz
1 x,y,z
2 x+1/2,-y,-z
3 x+1/2,y,-z
4 x,-y,z

loop_
_atom_site_label
_atom_site_type_symbol
_atom_site_fract_x
_atom_site_fract_y
_atom_site_fract_z
_atom_site_adp_type
_atom_site_U_iso_or_equiv
_atom_site_site_symmetry_multiplicity
_atom_site_occupancy
_atom_site_calc_flag
Ni1 Ni 0.1104(3) 0.5 0.1449(12) Uiso 0.067(2) 2 1 d
S1 S -0.1992(5) 0.5 0.4296(13) Uiso 0.004(2) 2 1 d
O1 O -0.0467(7) 0.5 0.457(2) Uiso 0.015(3) 2 1 d
O2 O 0.2632(11) 0.5 -0.1322(16) Uiso 0.015(3) 2 1 d
O3 O -0.2549(6) 0.6099(3) 0.5598(15) Uiso 0.015(3) 4 1 d
C2 C -0.1110(15) 1 -0.397(4) Uiso 0.067(2) 2 1 d
C4 C 0.0464(8) 0.8867(2) -0.095(2) Uiso 0.067(2) 4 1 d
N1 N 0.0187(11) 0.6605(5) -0.079(3) Uiso 0.067(2) 4 1 d
C1 C -0.0587(11) 0.8864(2) -0.297(3) Uiso 0.067(2) 4 1 d
C5 C 0.1039(10) 0.7634(4) 0.014(3) Uiso 0.067(2) 4 1 d
C6 C 0.0983(10) 1 0.004(3) Uiso 0.067(2) 2 1 d
H1c2 H -0.182555 1 -0.534542 Uiso 0.0804 2 1 d
H1c1 H -0.094341 0.808543 -0.365629 Uiso 0.0804 4 1 d
H1c5 H 0.196392 0.752165 -0.051857 Uiso 0.0804 4 1 d
H2c5 H 0.104773 0.765287 0.212801 Uiso 0.0804 4 1 d
H1c6 H 0.169777 1 0.141164 Uiso 0.0804 2 1 d
H1n1 H 0.029789 0.6501 -0.256137 Uiso 0.0804 4 1 d
H2n1 H -0.065713 0.671811 -0.02333 Uiso 0.0804 4 1 d

loop_
_atom_type_symbol
_atom_type_scat_dispersion_real
_atom_type_scat_dispersion_imag
_atom_type_scat_source
_atom_type_scat_Cromer_Mann_a1
_atom_type_scat_Cromer_Mann_b1
_atom_type_scat_Cromer_Mann_a2
_atom_type_scat_Cromer_Mann_b2
_atom_type_scat_Cromer_Mann_a3
_atom_type_scat_Cromer_Mann_b3
_atom_type_scat_Cromer_Mann_a4
_atom_type_scat_Cromer_Mann_b4
_atom_type_scat_Cromer_Mann_c
C 0.0181 0.0091 'International Tables Vol C tables 4.2.6.8 and 6.1.1.4' 2.31 20.843901 1.02 10.2075 1.5886 0.5687 0.865 51.651199 0.2156
H 0.0000 0.0000 'International Tables Vol C tables 4.2.6.8 and 6.1.1.4' 0.493002 10.5109 0.322912 26.1257 0.140191 3.14236 0.04081 57.799702 0.003038
N 0.0311 0.0180 'International Tables Vol C tables 4.2.6.8 and 6.1.1.4' 12.2126 0.0057 3.1322 9.8933 2.0125 28.997499 1.1663 0.5826 -11.529
Ni -3.0029 0.5091 'International Tables Vol C tables 4.2.6.8 and 6.1.1.4' 12.8376 3.8785 7.292 0.2565 4.4438 12.1763 2.38 66.342102 1.0341
O 0.0492 0.0322 'International Tables Vol C tables 4.2.6.8 and 6.1.1.4' 3.0485 13.2771 2.2868 5.7011 1.5463 0.3239 0.867 32.908901 0.2508
S 0.3331 0.5567 'International Tables Vol C tables 4.2.6.8 and 6.1.1.4' 6.9053 1.4679 5.2034 22.215099 1.4379 0.2536 1.5863 56.172001 0.8669

loop_
_geom_angle_atom_site_label_1
_geom_angle_atom_site_label_2
_geom_angle_atom_site_label_3
_geom_angle_site_symmetry_1
_geom_angle_site_symmetry_3
_geom_angle
O1 Ni1 O2 . . 177.3(4)
O1 Ni1 O3 . 2_566 88.0(3)
O1 Ni1 O3 . 3_556 88.0(3)
O1 Ni1 N1 . . 93.4(4)
O1 Ni1 N1 . 4_565 93.4(4)
O2 Ni1 O3 . 2_566 89.7(3)
O2 Ni1 O3 . 3_556 89.7(3)
O2 Ni1 N1 . . 88.2(4)
O2 Ni1 N1 . 4_565 88.2(4)
O3 Ni1 O3 2_566 3_556 62.5(2)
O3 Ni1 N1 2_566 . 160.4(3)
O3 Ni1 N1 2_566 4_565 98.0(3)
O3 Ni1 N1 3_556 . 98.0(3)
O3 Ni1 N1 3_556 4_565 160.4(3)
N1 Ni1 N1 . 4_565 101.4(4)
O1 S1 O2 . 2_465 109.4(7)
O1 S1 O3 . . 109.5(4)
O1 S1 O3 . 4_565 109.5(4)
O2 S1 O3 2_465 . 109.4(4)
O2 S1 O3 2_465 4_565 109.4(4)
O3 S1 O3 . 4_565 109.5(5)
Ni1 O1 S1 . . 130.0(7)
Ni1 O2 S1 . 2_565 146.3(7)
Ni1 O3 S1 2_466 . 94.0(3)
C1 C2 C1 . 4_575 119.9(13)
C1 C2 H1c2 . . 120.04
C1 C2 H1c2 4_575 . 120.04
C1 C4 C5 . . 120.2(5)
C1 C4 C6 . . 120.0(6)
C5 C4 C6 . . 119.8(9)
Ni1 N1 C5 . . 101.9(8)
Ni1 N1 H1n1 . . 109.48
Ni1 N1 H2n1 . . 109.47
C5 N1 H1n1 . . 109.48
C5 N1 H2n1 . . 109.47
H1n1 N1 H2n1 . . 116.13
C2 C1 C4 . . 119.9(7)
C2 C1 H1c1 . . 120.04
C4 C1 H1c1 . . 120.07
C4 C5 N1 . . 109.7(8)
C4 C5 H1c5 . . 109.47
C4 C5 H2c5 . . 109.47
N1 C5 H1c5 . . 109.46
N1 C5 H2c5 . . 109.47
H1c5 C5 H2c5 . . 109.22
C4 C6 C4 . 4_575 120.2(10)
C4 C6 H1c6 . . 119.9
C4 C6 H1c6 4_575 . 119.9

loop_
_geom_bond_atom_site_label_1
_geom_bond_atom_site_label_2
_geom_bond_site_symmetry_2
_geom_bond_distance
Ni1 O1 . 2.147(10)
Ni1 O2 . 1.999(10)
Ni1 O3 2_566 2.265(7)
Ni1 O3 3_556 2.265(7)
Ni1 N1 . 2.215(10)
Ni1 N1 4_565 2.215(10)
S1 O1 . 1.485(8)
S1 O2 2_465 1.485(10)
S1 O3 . 1.438(6)
S1 O3 4_565 1.438(6)
C2 C1 . 1.402(10)
C2 C1 4_575 1.402(10)
C2 H1c2 . 0.9602
C4 C1 . 1.411(16)
C4 C5 . 1.527(9)
C4 C6 . 1.396(8)
N1 C5 . 1.449(11)
N1 H1n1 . 0.8701
N1 H2n1 . 0.8702
C1 H1c1 . 0.9601
C5 H1c5 . 0.9598
C5 H2c5 . 0.9601
C6 H1c6 . 0.9599

loop_
_geom_hbond_atom_site_label_D
_geom_hbond_atom_site_label_H
_geom_hbond_atom_site_label_A
_geom_hbond_site_symmetry_A
_geom_hbond_distance_DH
_geom_hbond_distance_HA
_geom_hbond_distance_DA
_geom_hbond_angle_DHA
C1 H1c1 N1 . 0.96 2.37 2.740(10) 102.14
C5 H2c5 O3 3_556 0.96 2.41 2.968(12) 116.51
C6 H1c6 C2 2_575 0.96 2.46 3.402(19) 166.52
N1 H1n1 O1 1_554 0.87 2.25 2.893(15) 131.09

loop_
_restr_distance_atom_site_label_1
_restr_distance_atom_site_label_2
_restr_distance_site_symmetry_2
_restr_distance_target
_restr_distance_target_weight_param
C1 C2 . 1.4 0.005
C2 C1 4_575 1.4 0.005
C1 C4 . 1.4 0.005
C4 C6 . 1.4 0.005
C6 C4 4_575 1.4 0.005
C4 C5 . 1.51 0.005
C5 N1 . 1.45 0.001
S1 O1 . 1.48 0.005
S1 O2 2_465 1.48 0.005
S1 O3 . 1.44 0.005
S1 O3 4_565 1.44 0.005

loop_
_restr_angle_atom_site_label_1
_restr_angle_site_symmetry_1
_restr_angle_atom_site_label_2
_restr_angle_atom_site_label_3
_restr_angle_site_symmetry_3
_restr_angle_target
_restr_angle_target_weight_param
O1 . S1 O2 2_465 109.47 0.1
O1 . S1 O3 . 109.47 0.1
O2 2_465 S1 O3 . 109.47 0.1
O3 . S1 O3 4_565 109.47 0.1
C5 . C4 C6 . 120 0.1
C5 . C4 C1 . 120 0.1
C4 . C1 C2 . 120 0.1
C1 . C2 C1 4_575 120 0.1
C1 . C4 C6 . 120 0.1
C4 . C6 C4 4_575 120 0.1
N1 . C5 C4 . 109.47 0.1

loop_
_restr_torsion_atom_site_label_1
_restr_torsion_atom_site_label_2
_restr_torsion_atom_site_label_3
_restr_torsion_atom_site_label_4
_restr_torsion_site_symmetry_4
_restr_torsion_angle_target
_restr_torsion_weight_param
C5 C4 C1 C2 . 180 0.01
C5 C4 C6 C4 4_575 180 0.01
C6 C4 C1 C2 . 0 0.01
C4 C1 C2 C1 4_575 0 0.01
C1 C4 C6 C4 4_575 0 0.01
